data_4326091
loop_
_publ_author_name
'Javier Cepeda'
'Rolindes Balda'
'Garikoitz Beobide'
'Oscar Castillo'
'Joaqu\'in Fern\'andez'
'Antonio Luque'
'Sonia P\'erez-Y\'a\~nez'
'Pascual Rom\'an'
'Daniel Vallejo-S\'anchez'

_publ_contact_author
;
 Oscar Castillo. Departamento de Quimica Inorganica. 
Facultad de Ciencia y Tecnologia
Universidad del Pais Vasco,  Apdo. 644, 
E-48080 Bilbao, Spain
;
_publ_contact_author_email oscar.castillo@ehu.es
_publ_contact_author_fax '+34-946 013 500'
_publ_contact_author_phone '+34-946 015 991'
_publ_section_title
;
 Lanthanide(III)/Pyrimidine-4,6-dicarboxylate/Oxalate Extended Frameworks:
 A Detailed Study Based on the Lanthanide Contraction and Temperature
 Effects
;
_journal_name_full 'Inorganic Chemistry'
_journal_page_first 8437
_journal_page_last 8451
_journal_paper_doi 10.1021/ic201013v
_journal_volume 50
_journal_year 2011
_chemical_compound_source 'synthesis as described'
_chemical_formula_moiety 'C7 H8 Er N2 O9, 2(H2O)'
_chemical_formula_structural 'C7 H8 Er N2 O9, 2(H2O)'
_chemical_formula_sum 'C7 H12 Er N2 O11'
_chemical_formula_weight 467.44
_chemical_name_systematic
;
poly-{[(mu-oxalato)bis(mu-pyrimidine-4,6-dicarboxylato)-k2N1,O:k2N3,O')-
hexaacuadierbium(III)]tetrahydrate}
;
_space_group_IT_number 14
_symmetry_cell_setting monoclinic
_symmetry_Int_Tables_number 14
_symmetry_space_group_name_Hall '-P 2yn'
_symmetry_space_group_name_H-M 'P 1 21/n 1'
_atom_sites_solution_hydrogens geom
_atom_sites_solution_primary direct
_atom_sites_solution_secondary difmap
_audit_creation_method SHELXL97
_cell_angle_alpha 90.00
_cell_angle_beta 94.350(6)
_cell_angle_gamma 90.00
_cell_formula_units_Z 4
_cell_length_a 7.8600(6)
_cell_length_b 12.9730(8)
_cell_length_c 12.8920(8)
_cell_measurement_reflns_used 12943
_cell_measurement_temperature 100(2)
_cell_measurement_theta_max 30.05
_cell_measurement_theta_min 2.94
_cell_volume 1310.78(15)
_computing_cell_refinement 'CrysAlis CCD (Oxford Diffraction, 2003)'
_computing_data_collection 'CrysAlis CCD (Oxford Diffraction, 2003)'
_computing_data_reduction 'CrysAlis RED (Oxford Diffraction, 2003)'
_computing_molecular_graphics 'Ortep-3 (Farrugia, 1997)'
_computing_publication_material 'WinGX (Farrugia, 1999)'
_computing_structure_refinement 'SHELXL-97 (Sheldrick, 1997)'
_computing_structure_solution 'Sir92 (Altomare et al., 1993)'
_diffrn_ambient_temperature 100(2)
_diffrn_measured_fraction_theta_full 0.998
_diffrn_measured_fraction_theta_max 0.998
_diffrn_measurement_device_type Xcalibur
_diffrn_measurement_method \w
_diffrn_radiation_monochromator graphite
_diffrn_radiation_source 'fine-focus sealed tube'
_diffrn_radiation_type MoK\a
_diffrn_radiation_wavelength 0.71073
_diffrn_reflns_av_R_equivalents 0.0417
_diffrn_reflns_av_sigmaI/netI 0.0343
_diffrn_reflns_limit_h_max 11
_diffrn_reflns_limit_h_min -10
_diffrn_reflns_limit_k_max 18
_diffrn_reflns_limit_k_min -18
_diffrn_reflns_limit_l_max 17
_diffrn_reflns_limit_l_min -18
_diffrn_reflns_number 12943
_diffrn_reflns_theta_full 30.05
_diffrn_reflns_theta_max 30.05
_diffrn_reflns_theta_min 2.94
_diffrn_standards_decay_% 0
_diffrn_standards_interval_count 0
_diffrn_standards_interval_time 0
_diffrn_standards_number 0
_exptl_absorpt_coefficient_mu 6.464
_exptl_absorpt_correction_T_max 0.680
_exptl_absorpt_correction_T_min 0.402
_exptl_absorpt_correction_type numerical
_exptl_absorpt_process_details
;
CrysAlis RED, Oxford Diffraction Ltd.,
Version 1.170.32 (release 06.06.2003 CrysAlis170 VC++)
(compiled Jun  6 2003,13:53:32)
Analytical numeric absorption correction using a multifaceted crystal
model based on expressions derived by R.C. Clark & J.S. Reid.
;
_exptl_crystal_colour colourless
_exptl_crystal_density_diffrn 2.348
_exptl_crystal_density_meas 2.35(1)
_exptl_crystal_density_method flotation
_exptl_crystal_description 'rectangular prism'
_exptl_crystal_F_000 880
_exptl_crystal_size_max 0.43
_exptl_crystal_size_mid 0.39
_exptl_crystal_size_min 0.35
_refine_diff_density_max 1.937
_refine_diff_density_min -2.600
_refine_diff_density_rms 0.197
_refine_ls_extinction_method none
_refine_ls_goodness_of_fit_ref 1.016
_refine_ls_hydrogen_treatment constr
_refine_ls_matrix_type full
_refine_ls_number_parameters 190
_refine_ls_number_reflns 3832
_refine_ls_number_restraints 0
_refine_ls_restrained_S_all 1.016
_refine_ls_R_factor_all 0.0297
_refine_ls_R_factor_gt 0.0251
_refine_ls_shift/su_max 0.001
_refine_ls_shift/su_mean 0.000
_refine_ls_structure_factor_coef Fsqd
_refine_ls_weighting_details 'calc w=1/[\s^2^(Fo^2^)+(0.0404P)^2^+0.0000P] where P=(Fo^2^+2Fc^2^)/3'
_refine_ls_weighting_scheme calc
_refine_ls_wR_factor_gt 0.0631
_refine_ls_wR_factor_ref 0.0643
_reflns_number_gt 3348
_reflns_number_total 3832
_reflns_threshold_expression >2sigma(I)
_cod_data_source_file ic201013v_si_002_04.cif
_cod_data_source_block 2-Er
_cod_original_sg_symbol_H-M 'P 21/n'
_cod_database_code 4326091

loop_
_symmetry_equiv_pos_as_xyz
'x, y, z'
'-x+1/2, y+1/2, -z+1/2'
'-x, -y, -z'
'x-1/2, -y-1/2, z-1/2'

loop_
_atom_site_label
_atom_site_type_symbol
_atom_site_fract_x
_atom_site_fract_y
_atom_site_fract_z
_atom_site_U_iso_or_equiv
_atom_site_adp_type
_atom_site_occupancy
_atom_site_symmetry_multiplicity
_atom_site_calc_flag
_atom_site_refinement_flags
Er1 Er 0.597138(17) 0.163927(9) 0.663102(9) 0.00491(5) Uani 1 1 d .
N11 N 0.6856(4) 0.3587(2) 0.6407(2) 0.0088(5) Uani 1 1 d .
C12 C 0.7250(4) 0.4267(2) 0.7165(2) 0.0088(6) Uani 1 1 d .
H12 H 0.7207 0.4041 0.7847 0.011 Uiso 1 1 calc R
N13 N 0.7704(3) 0.52527(18) 0.70206(19) 0.0069(5) Uani 1 1 d .
C14 C 0.7770(4) 0.5564(2) 0.6035(2) 0.0076(5) Uani 1 1 d .
C15 C 0.7347(4) 0.4929(2) 0.5195(2) 0.0087(5) Uani 1 1 d .
H15 H 0.7367 0.5160 0.4513 0.010 Uiso 1 1 calc R
C16 C 0.6890(4) 0.3926(2) 0.5429(2) 0.0073(5) Uani 1 1 d .
C17 C 0.6390(4) 0.3137(2) 0.4581(2) 0.0076(5) Uani 1 1 d .
O171 O 0.6197(3) 0.22270(16) 0.49034(16) 0.0092(4) Uani 1 1 d .
O172 O 0.6225(3) 0.34292(16) 0.36606(18) 0.0120(5) Uani 1 1 d .
C18 C 0.8351(4) 0.6672(2) 0.5896(2) 0.0073(6) Uani 1 1 d .
O181 O 0.8552(3) 0.72185(16) 0.67091(16) 0.0086(4) Uani 1 1 d .
O182 O 0.8627(3) 0.69601(17) 0.50068(16) 0.0119(5) Uani 1 1 d .
O21 O 0.6901(3) 0.01849(16) 0.57661(16) 0.0076(4) Uani 1 1 d .
C22 C 0.5909(4) -0.0225(2) 0.5066(2) 0.0051(5) Uani 1 1 d .
O23 O 0.6261(3) -0.09420(15) 0.44823(17) 0.0083(4) Uani 1 1 d .
O1W O 0.3927(3) 0.06881(16) 0.76400(17) 0.0099(4) Uani 1 1 d .
O2W O 0.9000(3) 0.17633(17) 0.67083(18) 0.0118(5) Uani 1 1 d .
O3W O 0.3585(3) 0.27175(18) 0.66973(17) 0.0117(5) Uani 1 1 d .
O4W O 0.2541(3) 0.39127(17) 0.82737(17) 0.0120(5) Uani 1 1 d .
O5W O 1.0097(3) 0.10716(17) 0.48139(18) 0.0117(5) Uani 1 1 d .
H11W H 0.3319 0.1007 0.7758 0.018 Uiso 1 1 d .
H12W H 0.3533 0.0168 0.7357 0.018 Uiso 1 1 d .
H21W H 0.9612 0.1732 0.7281 0.018 Uiso 1 1 d .
H22W H 0.9381 0.1541 0.6147 0.018 Uiso 1 1 d .
H31W H 0.3323 0.3035 0.7250 0.018 Uiso 1 1 d .
H32W H 0.2955 0.2790 0.6132 0.018 Uiso 1 1 d .

loop_
_atom_site_aniso_label
_atom_site_aniso_U_11
_atom_site_aniso_U_22
_atom_site_aniso_U_33
_atom_site_aniso_U_23
_atom_site_aniso_U_13
_atom_site_aniso_U_12
Er1 0.00639(8) 0.00389(7) 0.00440(8) -0.00076(4) 0.00008(5) -0.00027(5)
N11 0.0119(13) 0.0064(11) 0.0078(12) -0.0006(9) 0.0001(10) -0.0011(10)
C12 0.0100(15) 0.0091(13) 0.0074(13) 0.0002(10) 0.0018(11) 0.0001(11)
N13 0.0083(12) 0.0055(11) 0.0067(11) 0.0000(9) 0.0000(9) 0.0018(9)
C14 0.0082(14) 0.0053(12) 0.0092(13) 0.0020(10) 0.0007(11) 0.0008(10)
C15 0.0108(14) 0.0080(13) 0.0072(13) 0.0016(11) -0.0001(11) -0.0008(11)
C16 0.0088(14) 0.0059(13) 0.0070(13) -0.0008(10) -0.0011(11) 0.0004(11)
C17 0.0081(14) 0.0086(13) 0.0061(13) 0.0006(10) 0.0008(11) -0.0014(11)
O171 0.0145(12) 0.0059(9) 0.0072(10) -0.0001(7) 0.0002(9) -0.0016(8)
O172 0.0169(13) 0.0123(11) 0.0065(10) 0.0005(8) -0.0006(9) -0.0032(9)
C18 0.0074(14) 0.0043(12) 0.0098(14) 0.0008(10) -0.0021(11) 0.0015(10)
O181 0.0142(11) 0.0048(9) 0.0065(10) -0.0002(7) -0.0012(8) -0.0008(8)
O182 0.0207(13) 0.0090(10) 0.0058(10) 0.0022(8) -0.0001(9) -0.0035(9)
O21 0.0081(10) 0.0072(9) 0.0073(9) -0.0018(7) -0.0010(8) 0.0003(8)
C22 0.0066(13) 0.0042(12) 0.0048(12) 0.0014(9) 0.0028(10) 0.0004(10)
O23 0.0070(11) 0.0072(10) 0.0105(10) -0.0033(8) 0.0000(8) 0.0014(8)
O1W 0.0088(11) 0.0086(10) 0.0126(11) -0.0027(8) 0.0026(9) -0.0013(8)
O2W 0.0099(11) 0.0160(11) 0.0095(10) 0.0003(8) -0.0008(9) -0.0001(9)
O3W 0.0106(11) 0.0145(11) 0.0096(10) -0.0044(8) -0.0020(9) 0.0049(9)
O4W 0.0139(12) 0.0100(10) 0.0123(11) 0.0005(8) 0.0030(9) 0.0030(9)
O5W 0.0086(11) 0.0107(10) 0.0161(12) 0.0032(8) 0.0025(9) 0.0000(9)

loop_
_atom_type_symbol
_atom_type_description
_atom_type_scat_dispersion_real
_atom_type_scat_dispersion_imag
_atom_type_scat_source
C C 0.0033 0.0016 'International Tables Vol C Tables 4.2.6.8 and 6.1.1.4'
H H 0.0000 0.0000 'International Tables Vol C Tables 4.2.6.8 and 6.1.1.4'
N N 0.0061 0.0033 'International Tables Vol C Tables 4.2.6.8 and 6.1.1.4'
O O 0.0106 0.0060 'International Tables Vol C Tables 4.2.6.8 and 6.1.1.4'
Er Er -0.2586 4.9576 'International Tables Vol C Tables 4.2.6.8 and 6.1.1.4'

loop_
_geom_angle_atom_site_label_1
_geom_angle_atom_site_label_2
_geom_angle_atom_site_label_3
_geom_angle
_geom_angle_site_symmetry_1
_geom_angle_site_symmetry_3
O181 Er1 O21 132.95(7) 2_646 .
O181 Er1 O3W 81.01(8) 2_646 .
O21 Er1 O3W 141.10(7) . .
O181 Er1 O23 139.56(8) 2_646 3_656
O21 Er1 O23 69.23(7) . 3_656
O3W Er1 O23 72.02(7) . 3_656
O181 Er1 O171 139.36(8) 2_646 .
O21 Er1 O171 76.30(7) . .
O3W Er1 O171 87.69(8) . .
O23 Er1 O171 69.98(8) 3_656 .
O181 Er1 O2W 81.10(8) 2_646 .
O21 Er1 O2W 74.15(8) . .
O3W Er1 O2W 139.27(8) . .
O23 Er1 O2W 138.24(8) 3_656 .
O171 Er1 O2W 82.63(8) . .
O181 Er1 O1W 74.75(8) 2_646 .
O21 Er1 O1W 95.01(7) . .
O3W Er1 O1W 74.04(8) . .
O23 Er1 O1W 69.27(7) 3_656 .
O171 Er1 O1W 138.75(8) . .
O2W Er1 O1W 134.39(8) . .
O181 Er1 N11 76.15(8) 2_646 .
O21 Er1 N11 128.74(8) . .
O3W Er1 N11 69.61(9) . .
O23 Er1 N11 119.31(8) 3_656 .
O171 Er1 N11 63.34(8) . .
O2W Er1 N11 70.69(8) . .
O1W Er1 N11 136.18(8) . .
O181 Er1 N13 65.14(7) 2_646 2_646
O21 Er1 N13 69.18(7) . 2_646
O3W Er1 N13 130.85(8) . 2_646
O23 Er1 N13 111.99(7) 3_656 2_646
O171 Er1 N13 141.03(8) . 2_646
O2W Er1 N13 71.18(8) . 2_646
O1W Er1 N13 63.67(8) . 2_646
N11 Er1 N13 128.69(8) . 2_646
C12 N11 C16 116.9(3) . .
C12 N11 Er1 126.9(2) . .
C16 N11 Er1 116.16(19) . .
N11 C12 N13 125.2(3) . .
N11 C12 H12 117.4 . .
N13 C12 H12 117.4 . .
C14 N13 C12 116.6(2) . .
C14 N13 Er1 112.03(19) . 2_656
C12 N13 Er1 130.4(2) . 2_656
N13 C14 C15 122.7(3) . .
N13 C14 C18 115.5(3) . .
C15 C14 C18 121.8(3) . .
C14 C15 C16 116.0(3) . .
C14 C15 H15 122.0 . .
C16 C15 H15 122.0 . .
N11 C16 C15 122.4(3) . .
N11 C16 C17 115.7(3) . .
C15 C16 C17 121.9(3) . .
O172 C17 O171 126.3(3) . .
O172 C17 C16 118.8(3) . .
O171 C17 C16 114.9(3) . .
C17 O171 Er1 128.87(19) . .
O182 C18 O181 125.2(3) . .
O182 C18 C14 117.9(3) . .
O181 C18 C14 116.8(3) . .
C18 O181 Er1 126.57(18) . 2_656
C22 O21 Er1 118.82(18) . .
O23 C22 O21 126.5(3) . .
O23 C22 C22 117.6(3) . 3_656
O21 C22 C22 115.9(3) . 3_656
C22 O23 Er1 117.81(19) . 3_656
Er1 O1W H11W 108.6 . .
Er1 O1W H12W 114.6 . .
H11W O1W H12W 111.4 . .
Er1 O2W H21W 122.1 . .
Er1 O2W H22W 110.9 . .
H21W O2W H22W 120.4 . .
Er1 O3W H31W 123.9 . .
Er1 O3W H32W 116.6 . .
H31W O3W H32W 119.6 . .

loop_
_geom_bond_atom_site_label_1
_geom_bond_atom_site_label_2
_geom_bond_distance
_geom_bond_site_symmetry_2
Er1 O181 2.272(2) 2_646
Er1 O21 2.337(2) .
Er1 O3W 2.347(2) .
Er1 O23 2.361(2) 3_656
Er1 O171 2.373(2) .
Er1 O2W 2.380(2) .
Er1 O1W 2.473(2) .
Er1 N11 2.643(3) .
Er1 N13 2.658(2) 2_646
N11 C12 1.335(4) .
N11 C16 1.337(4) .
C12 N13 1.344(4) .
C12 H12 0.9300 .
N13 C14 1.338(4) .
N13 Er1 2.658(2) 2_656
C14 C15 1.381(4) .
C14 C18 1.522(4) .
C15 C16 1.390(4) .
C15 H15 0.9300 .
C16 C17 1.527(4) .
C17 O172 1.243(4) .
C17 O171 1.264(4) .
C18 O182 1.241(4) .
C18 O181 1.265(4) .
O181 Er1 2.272(2) 2_656
O21 C22 1.264(3) .
C22 O23 1.241(3) .
C22 C22 1.541(6) 3_656
O23 Er1 2.361(2) 3_656
O1W H11W 0.6586 .
O1W H12W 0.8162 .
O2W H21W 0.8516 .
O2W H22W 0.8536 .
O3W H31W 0.8609 .
O3W H32W 0.8549 .

loop_
_geom_hbond_atom_site_label_D
_geom_hbond_atom_site_label_H
_geom_hbond_atom_site_label_A
_geom_hbond_distance_DH
_geom_hbond_distance_HA
_geom_hbond_distance_DA
_geom_hbond_angle_DHA
_geom_hbond_site_symmetry_A
O1W H11W O172 0.66 2.21 2.824(3) 155.7 4_566
O1W H12W O4W 0.82 1.98 2.796(3) 176.5 2_546
O2W H21W O172 0.85 2.11 2.964(3) 176.1 4_666
O2W H22W O5W 0.85 1.95 2.799(3) 175.8 .
O3W H31W O4W 0.86 1.88 2.731(3) 168.8 .
O3W H32W O182 0.85 1.88 2.728(3) 172.6 3_666
